data_7021855
loop_
_publ_author_name
'George, Kathryn'
'Hector, Andrew L.'
'Levason, William'
'Reid, Gillian'
'Sanderson, George'
'Webster, Michael'
'Zhang, Wenjian'

_publ_section_title
;
 Hypervalent neutral O-donor ligand complexes of silicon tetrafluoride,
 comparisons with other group 14 tetrafluorides and a search for soft
 donor ligand complexes.
;
_journal_issue 7
_journal_name_full 'Dalton transactions (Cambridge, England : 2003)'
_journal_page_first 1584
_journal_page_last 1593
_journal_paper_doi 10.1039/c0dt01115k
_journal_volume 40
_journal_year 2011
_chemical_formula_moiety 'C36 H30 F4 O2 P2 Si'
_chemical_formula_structural '((C6 H5)3 P O)2 (Si F4)'
_chemical_formula_sum 'C36 H30 F4 O2 P2 Si'
_chemical_formula_weight 660.63
_chemical_name_systematic
;
trans-tetrafluoridobis(triphenylphosphane oxide-O)silicon(IV)
;
_space_group_IT_number 2
_space_group_name_Hall '-P 1'
_symmetry_cell_setting triclinic
_symmetry_space_group_name_Hall '-P 1'
_symmetry_space_group_name_H-M 'P -1'
_atom_sites_solution_hydrogens geom
_atom_sites_solution_primary direct
_atom_sites_solution_secondary difmap
_audit_creation_date 2008-09-03
_audit_creation_method 'SHELXL-97 + hand edit'
_cell_angle_alpha 62.564(6)
_cell_angle_beta 82.697(6)
_cell_angle_gamma 80.305(6)
_cell_formula_units_Z 3
_cell_length_a 12.6885(15)
_cell_length_b 13.7509(15)
_cell_length_c 14.869(2)
_cell_measurement_reflns_used 10084
_cell_measurement_temperature 120(2)
_cell_measurement_theta_max 27.48
_cell_measurement_theta_min 2.91
_cell_volume 2266.0(5)
_computing_structure_refinement 'SHELXL-97 (Sheldrick, 1997)'
_computing_structure_solution 'SHELXS-97 (Sheldrick, 1997)'
_diffrn_ambient_temperature 120(2)
_diffrn_measured_fraction_theta_full 0.988
_diffrn_measured_fraction_theta_max 0.988
_diffrn_measurement_device_type 'Bruker-Nonius 95mm CCD camera on \k-goniostat'
_diffrn_measurement_method '\f & \w scans'
_diffrn_radiation_monochromator '10cm confocal mirrors'
_diffrn_radiation_source 'Bruker-Nonius FR591 rotating anode'
_diffrn_radiation_type MoK\a
_diffrn_radiation_wavelength 0.71073
_diffrn_reflns_av_R_equivalents 0.0867
_diffrn_reflns_av_sigmaI/netI 0.0875
_diffrn_reflns_limit_h_max 16
_diffrn_reflns_limit_h_min -16
_diffrn_reflns_limit_k_max 17
_diffrn_reflns_limit_k_min -17
_diffrn_reflns_limit_l_max 19
_diffrn_reflns_limit_l_min -19
_diffrn_reflns_number 45143
_diffrn_reflns_theta_full 27.60
_diffrn_reflns_theta_max 27.60
_diffrn_reflns_theta_min 3.17
_diffrn_standards_number 0
_exptl_absorpt_coefficient_mu 0.243
_exptl_absorpt_correction_T_max 1.0000
_exptl_absorpt_correction_T_min 0.8588
_exptl_absorpt_correction_type multi-scan
_exptl_absorpt_process_details 'G.M. Sheldrick, (2007). SADABS. Version 2007/2. Bruker AXS Inc.'
_exptl_crystal_colour colourless
_exptl_crystal_density_diffrn 1.452
_exptl_crystal_density_method 'not measured'
_exptl_crystal_description block
_exptl_crystal_F_000 1026
_exptl_crystal_size_max 0.08
_exptl_crystal_size_mid 0.04
_exptl_crystal_size_min 0.02
_refine_diff_density_max 0.459
_refine_diff_density_min -0.471
_refine_diff_density_rms 0.094
_refine_ls_extinction_method none
_refine_ls_goodness_of_fit_ref 1.113
_refine_ls_hydrogen_treatment constr
_refine_ls_matrix_type full
_refine_ls_number_parameters 610
_refine_ls_number_reflns 10387
_refine_ls_number_restraints 0
_refine_ls_restrained_S_all 1.113
_refine_ls_R_factor_all 0.1490
_refine_ls_R_factor_gt 0.0822
_refine_ls_shift/su_max 0.000
_refine_ls_shift/su_mean 0.000
_refine_ls_structure_factor_coef Fsqd
_refine_ls_weighting_details 'w=1/[\s^2^(Fo^2^)+(0.0000P)^2^+7.9197P] where P=(Fo^2^+2Fc^2^)/3'
_refine_ls_weighting_scheme calc
_refine_ls_wR_factor_gt 0.1320
_refine_ls_wR_factor_ref 0.1592
_reflns_number_gt 6389
_reflns_number_total 10387
_reflns_threshold_expression I>2sigma(I)
_cod_data_source_file c0dt01115k.txt
_cod_data_source_block 08wz803
_cod_depositor_comments 'Adding full bibliography for 7021854--7021860.cif.'
_cod_database_code 7021855

loop_
_symmetry_equiv_pos_as_xyz
'x, y, z'
'-x, -y, -z'

loop_
_atom_site_label
_atom_site_type_symbol
_atom_site_fract_x
_atom_site_fract_y
_atom_site_fract_z
_atom_site_U_iso_or_equiv
_atom_site_adp_type
_atom_site_occupancy
_atom_site_symmetry_multiplicity
_atom_site_calc_flag
_atom_site_refinement_flags
Si1 Si 0.35918(9) 0.33047(9) 0.32959(9) 0.0172(2) Uani 1 1 d .
Si2 Si 0.0000 0.0000 0.0000 0.0193(3) Uani 1 2 d S
F1 F 0.28579(18) 0.41752(19) 0.36916(18) 0.0224(5) Uani 1 1 d .
F2 F 0.36550(18) 0.23389(19) 0.44863(17) 0.0236(5) Uani 1 1 d .
F3 F 0.43268(18) 0.24322(19) 0.29110(18) 0.0228(5) Uani 1 1 d .
F4 F 0.35348(18) 0.42825(19) 0.21057(17) 0.0216(5) Uani 1 1 d .
F5 F -0.06783(19) 0.1050(2) 0.01668(19) 0.0266(6) Uani 1 1 d .
F6 F -0.00521(19) -0.0778(2) 0.12428(18) 0.0271(6) Uani 1 1 d .
P1 P 0.11781(8) 0.31278(9) 0.32340(8) 0.0173(2) Uani 1 1 d .
P2 P 0.60138(8) 0.34814(8) 0.33821(8) 0.0170(2) Uani 1 1 d .
P3 P 0.24672(9) 0.01929(9) 0.00131(8) 0.0206(2) Uani 1 1 d .
O1 O 0.2384(2) 0.2827(2) 0.3164(2) 0.0193(6) Uani 1 1 d .
O2 O 0.4807(2) 0.3786(2) 0.3426(2) 0.0187(6) Uani 1 1 d .
O3 O 0.1258(2) 0.0461(2) 0.0078(2) 0.0235(6) Uani 1 1 d .
C1 C 0.0602(3) 0.2108(3) 0.3080(3) 0.0187(8) Uani 1 1 d .
C2 C 0.0952(3) 0.1926(3) 0.2233(3) 0.0212(9) Uani 1 1 d .
H2 H 0.1477 0.2338 0.1759 0.025 Uiso 1 1 calc R
C3 C 0.0537(3) 0.1148(3) 0.2082(3) 0.0251(9) Uani 1 1 d .
H3 H 0.0765 0.1034 0.1500 0.030 Uiso 1 1 calc R
C4 C -0.0215(4) 0.0536(4) 0.2787(4) 0.0287(10) Uani 1 1 d .
H4 H -0.0502 0.0002 0.2685 0.034 Uiso 1 1 calc R
C5 C -0.0551(4) 0.0693(4) 0.3634(3) 0.0280(10) Uani 1 1 d .
H5 H -0.1056 0.0257 0.4118 0.034 Uiso 1 1 calc R
C6 C -0.0153(3) 0.1487(3) 0.3783(3) 0.0225(9) Uani 1 1 d .
H6 H -0.0395 0.1605 0.4361 0.027 Uiso 1 1 calc R
C7 C 0.0688(3) 0.4465(3) 0.2260(3) 0.0199(9) Uani 1 1 d .
C8 C -0.0038(3) 0.4572(3) 0.1586(3) 0.0228(9) Uani 1 1 d .
H8 H -0.0280 0.3934 0.1628 0.027 Uiso 1 1 calc R
C9 C -0.0414(4) 0.5617(4) 0.0846(3) 0.0270(10) Uani 1 1 d .
H9 H -0.0908 0.5693 0.0382 0.032 Uiso 1 1 calc R
C10 C -0.0063(3) 0.6545(4) 0.0792(3) 0.0254(10) Uani 1 1 d .
H10 H -0.0320 0.7258 0.0292 0.030 Uiso 1 1 calc R
C11 C 0.0660(3) 0.6440(3) 0.1463(3) 0.0229(9) Uani 1 1 d .
H11 H 0.0897 0.7080 0.1421 0.028 Uiso 1 1 calc R
C12 C 0.1038(3) 0.5409(3) 0.2194(3) 0.0232(9) Uani 1 1 d .
H12 H 0.1536 0.5340 0.2653 0.028 Uiso 1 1 calc R
C13 C 0.0692(3) 0.3077(3) 0.4443(3) 0.0204(9) Uani 1 1 d .
C14 C 0.1207(3) 0.2292(3) 0.5309(3) 0.0232(9) Uani 1 1 d .
H14 H 0.1818 0.1814 0.5253 0.028 Uiso 1 1 calc R
C15 C 0.0822(4) 0.2214(4) 0.6251(3) 0.0255(10) Uani 1 1 d .
H15 H 0.1166 0.1680 0.6845 0.031 Uiso 1 1 calc R
C16 C -0.0070(4) 0.2918(4) 0.6324(3) 0.0319(11) Uani 1 1 d .
H16 H -0.0340 0.2855 0.6972 0.038 Uiso 1 1 calc R
C17 C -0.0570(4) 0.3708(4) 0.5470(4) 0.0331(11) Uani 1 1 d .
H17 H -0.1167 0.4199 0.5526 0.040 Uiso 1 1 calc R
C18 C -0.0193(4) 0.3780(4) 0.4525(3) 0.0280(10) Uani 1 1 d .
H18 H -0.0543 0.4313 0.3934 0.034 Uiso 1 1 calc R
C19 C 0.6571(3) 0.4503(3) 0.3544(3) 0.0212(9) Uani 1 1 d .
C20 C 0.6186(4) 0.4677(4) 0.4389(4) 0.0290(10) Uani 1 1 d .
H20 H 0.5657 0.4258 0.4850 0.035 Uiso 1 1 calc R
C21 C 0.6574(4) 0.5460(4) 0.4554(4) 0.0368(12) Uani 1 1 d .
H21 H 0.6313 0.5576 0.5129 0.044 Uiso 1 1 calc R
C22 C 0.7340(4) 0.6072(4) 0.3886(4) 0.0364(12) Uani 1 1 d .
H22 H 0.7602 0.6613 0.3998 0.044 Uiso 1 1 calc R
C23 C 0.7729(4) 0.5899(4) 0.3050(4) 0.0330(11) Uani 1 1 d .
H23 H 0.8258 0.6321 0.2592 0.040 Uiso 1 1 calc R
C24 C 0.7349(3) 0.5111(4) 0.2877(3) 0.0249(9) Uani 1 1 d .
H24 H 0.7621 0.4991 0.2306 0.030 Uiso 1 1 calc R
C25 C 0.6480(3) 0.2151(3) 0.4375(3) 0.0208(9) Uani 1 1 d .
C26 C 0.7208(4) 0.2036(4) 0.5061(3) 0.0291(10) Uani 1 1 d .
H26 H 0.7480 0.2668 0.5001 0.035 Uiso 1 1 calc R
C27 C 0.7532(4) 0.1010(4) 0.5823(4) 0.0358(12) Uani 1 1 d .
H27 H 0.8026 0.0937 0.6286 0.043 Uiso 1 1 calc R
C28 C 0.7142(4) 0.0077(4) 0.5919(4) 0.0343(11) Uani 1 1 d .
H28 H 0.7356 -0.0627 0.6456 0.041 Uiso 1 1 calc R
C29 C 0.6445(3) 0.0180(4) 0.5235(4) 0.0293(10) Uani 1 1 d .
H29 H 0.6195 -0.0459 0.5288 0.035 Uiso 1 1 calc R
C30 C 0.6105(3) 0.1212(3) 0.4465(3) 0.0227(9) Uani 1 1 d .
H30 H 0.5617 0.1277 0.4000 0.027 Uiso 1 1 calc R
C31 C 0.6520(3) 0.3525(3) 0.2188(3) 0.0185(8) Uani 1 1 d .
C32 C 0.5964(3) 0.4253(3) 0.1325(3) 0.0228(9) Uani 1 1 d .
H32 H 0.5319 0.4690 0.1384 0.027 Uiso 1 1 calc R
C33 C 0.6359(3) 0.4334(4) 0.0390(3) 0.0290(10) Uani 1 1 d .
H33 H 0.5986 0.4834 -0.0199 0.035 Uiso 1 1 calc R
C34 C 0.7291(4) 0.3696(4) 0.0299(3) 0.0313(11) Uani 1 1 d .
H34 H 0.7552 0.3756 -0.0350 0.038 Uiso 1 1 calc R
C35 C 0.7846(4) 0.2970(4) 0.1147(4) 0.0339(11) Uani 1 1 d .
H35 H 0.8487 0.2533 0.1081 0.041 Uiso 1 1 calc R
C36 C 0.7464(3) 0.2882(4) 0.2095(3) 0.0278(10) Uani 1 1 d .
H36 H 0.7843 0.2384 0.2679 0.033 Uiso 1 1 calc R
C37 C 0.2998(3) 0.1087(4) 0.0373(3) 0.0221(9) Uani 1 1 d .
C38 C 0.3633(3) 0.0684(4) 0.1202(3) 0.0257(9) Uani 1 1 d .
H38 H 0.3825 -0.0090 0.1578 0.031 Uiso 1 1 calc R
C39 C 0.3989(4) 0.1405(4) 0.1482(3) 0.0279(10) Uani 1 1 d .
H39 H 0.4409 0.1125 0.2055 0.034 Uiso 1 1 calc R
C40 C 0.3727(4) 0.2527(4) 0.0923(3) 0.0286(10) Uani 1 1 d .
H40 H 0.3972 0.3020 0.1110 0.034 Uiso 1 1 calc R
C41 C 0.3102(3) 0.2946(4) 0.0081(3) 0.0269(10) Uani 1 1 d .
H41 H 0.2928 0.3721 -0.0304 0.032 Uiso 1 1 calc R
C42 C 0.2741(3) 0.2231(4) -0.0186(3) 0.0254(9) Uani 1 1 d .
H42 H 0.2314 0.2516 -0.0754 0.031 Uiso 1 1 calc R
C43 C 0.2934(3) -0.1205(4) 0.0872(3) 0.0238(9) Uani 1 1 d .
C44 C 0.2429(4) -0.1690(4) 0.1833(3) 0.0299(10) Uani 1 1 d .
H44 H 0.1816 -0.1301 0.2014 0.036 Uiso 1 1 calc R
C45 C 0.2822(4) -0.2747(4) 0.2529(4) 0.0343(11) Uani 1 1 d .
H45 H 0.2479 -0.3079 0.3187 0.041 Uiso 1 1 calc R
C46 C 0.3704(4) -0.3310(4) 0.2267(4) 0.0344(11) Uani 1 1 d .
H46 H 0.3971 -0.4030 0.2748 0.041 Uiso 1 1 calc R
C47 C 0.4210(4) -0.2843(4) 0.1309(4) 0.0382(12) Uani 1 1 d .
H47 H 0.4814 -0.3241 0.1129 0.046 Uiso 1 1 calc R
C48 C 0.3824(4) -0.1787(4) 0.0619(4) 0.0314(11) Uani 1 1 d .
H48 H 0.4172 -0.1458 -0.0037 0.038 Uiso 1 1 calc R
C49 C 0.3022(3) 0.0439(3) -0.1235(3) 0.0225(9) Uani 1 1 d .
C50 C 0.2667(4) -0.0117(4) -0.1707(4) 0.0324(11) Uani 1 1 d .
H50 H 0.2132 -0.0596 -0.1377 0.039 Uiso 1 1 calc R
C51 C 0.3102(4) 0.0038(5) -0.2658(4) 0.0412(13) Uani 1 1 d .
H51 H 0.2869 -0.0344 -0.2974 0.049 Uiso 1 1 calc R
C52 C 0.3869(4) 0.0742(4) -0.3154(4) 0.0403(13) Uani 1 1 d .
H52 H 0.4160 0.0841 -0.3807 0.048 Uiso 1 1 calc R
C53 C 0.4214(4) 0.1300(4) -0.2699(4) 0.0373(12) Uani 1 1 d .
H53 H 0.4732 0.1795 -0.3044 0.045 Uiso 1 1 calc R
C54 C 0.3799(4) 0.1137(4) -0.1730(4) 0.0334(11) Uani 1 1 d .
H54 H 0.4050 0.1507 -0.1410 0.040 Uiso 1 1 calc R

loop_
_atom_site_aniso_label
_atom_site_aniso_U_11
_atom_site_aniso_U_22
_atom_site_aniso_U_33
_atom_site_aniso_U_23
_atom_site_aniso_U_13
_atom_site_aniso_U_12
Si1 0.0176(5) 0.0186(5) 0.0171(5) -0.0084(4) -0.0024(4) -0.0040(4)
Si2 0.0195(8) 0.0189(8) 0.0203(8) -0.0084(7) -0.0044(6) -0.0036(6)
F1 0.0210(12) 0.0258(13) 0.0261(13) -0.0165(11) -0.0019(10) -0.0024(10)
F2 0.0241(13) 0.0250(13) 0.0176(12) -0.0042(10) -0.0011(10) -0.0084(10)
F3 0.0202(12) 0.0243(13) 0.0273(13) -0.0140(11) -0.0044(10) -0.0015(10)
F4 0.0213(12) 0.0237(12) 0.0165(12) -0.0049(10) -0.0014(9) -0.0067(10)
F5 0.0218(13) 0.0280(13) 0.0352(15) -0.0188(12) 0.0008(11) -0.0043(10)
F6 0.0268(14) 0.0312(14) 0.0209(13) -0.0084(11) -0.0035(10) -0.0057(11)
P1 0.0169(5) 0.0192(5) 0.0164(5) -0.0076(4) -0.0009(4) -0.0049(4)
P2 0.0168(5) 0.0183(5) 0.0165(5) -0.0074(4) -0.0022(4) -0.0038(4)
P3 0.0216(6) 0.0224(6) 0.0192(5) -0.0099(5) -0.0011(4) -0.0048(4)
O1 0.0156(14) 0.0235(15) 0.0218(15) -0.0120(12) -0.0013(11) -0.0045(11)
O2 0.0175(14) 0.0206(15) 0.0198(14) -0.0103(12) -0.0007(11) -0.0034(11)
O3 0.0247(16) 0.0244(16) 0.0258(16) -0.0140(13) -0.0030(13) -0.0050(12)
C1 0.016(2) 0.016(2) 0.021(2) -0.0048(17) -0.0094(16) 0.0009(15)
C2 0.019(2) 0.024(2) 0.021(2) -0.0108(18) -0.0002(17) -0.0020(17)
C3 0.026(2) 0.026(2) 0.028(2) -0.016(2) -0.0077(18) 0.0042(18)
C4 0.029(2) 0.024(2) 0.037(3) -0.013(2) -0.012(2) -0.0049(19)
C5 0.025(2) 0.026(2) 0.028(2) -0.005(2) -0.0059(19) -0.0071(18)
C6 0.019(2) 0.027(2) 0.022(2) -0.0106(18) -0.0023(17) -0.0046(17)
C7 0.023(2) 0.021(2) 0.0129(19) -0.0063(17) -0.0014(16) -0.0008(17)
C8 0.024(2) 0.023(2) 0.023(2) -0.0123(18) -0.0050(18) -0.0003(17)
C9 0.028(2) 0.031(2) 0.024(2) -0.014(2) -0.0076(19) 0.0013(19)
C10 0.028(2) 0.021(2) 0.018(2) -0.0026(18) 0.0001(18) 0.0013(18)
C11 0.025(2) 0.022(2) 0.021(2) -0.0096(18) 0.0048(17) -0.0052(17)
C12 0.022(2) 0.027(2) 0.022(2) -0.0118(19) 0.0003(17) -0.0032(17)
C13 0.023(2) 0.022(2) 0.020(2) -0.0110(18) 0.0006(17) -0.0067(17)
C14 0.026(2) 0.021(2) 0.022(2) -0.0088(18) 0.0011(18) -0.0059(17)
C15 0.034(3) 0.023(2) 0.021(2) -0.0074(18) -0.0001(19) -0.0164(19)
C16 0.044(3) 0.037(3) 0.021(2) -0.016(2) 0.008(2) -0.019(2)
C17 0.034(3) 0.033(3) 0.032(3) -0.017(2) 0.006(2) -0.002(2)
C18 0.027(2) 0.031(2) 0.024(2) -0.012(2) 0.0030(19) -0.0034(19)
C19 0.019(2) 0.024(2) 0.025(2) -0.0138(19) -0.0060(17) -0.0012(17)
C20 0.028(2) 0.036(3) 0.032(3) -0.022(2) 0.004(2) -0.012(2)
C21 0.029(3) 0.054(3) 0.047(3) -0.038(3) -0.004(2) -0.009(2)
C22 0.032(3) 0.035(3) 0.051(3) -0.023(3) -0.014(2) -0.005(2)
C23 0.030(3) 0.031(3) 0.038(3) -0.012(2) -0.004(2) -0.012(2)
C24 0.024(2) 0.026(2) 0.026(2) -0.0115(19) -0.0018(18) -0.0061(18)
C25 0.021(2) 0.020(2) 0.017(2) -0.0057(17) -0.0017(16) 0.0011(16)
C26 0.033(3) 0.027(2) 0.027(2) -0.012(2) -0.0072(19) 0.0018(19)
C27 0.038(3) 0.041(3) 0.028(3) -0.015(2) -0.019(2) 0.007(2)
C28 0.033(3) 0.030(3) 0.024(2) -0.002(2) -0.002(2) 0.008(2)
C29 0.025(2) 0.023(2) 0.035(3) -0.010(2) 0.004(2) -0.0020(18)
C30 0.019(2) 0.021(2) 0.026(2) -0.0082(18) -0.0027(17) -0.0001(16)
C31 0.019(2) 0.021(2) 0.017(2) -0.0087(17) -0.0003(16) -0.0057(16)
C32 0.021(2) 0.026(2) 0.019(2) -0.0082(18) -0.0043(17) -0.0015(17)
C33 0.023(2) 0.045(3) 0.017(2) -0.012(2) -0.0023(18) -0.006(2)
C34 0.024(2) 0.049(3) 0.024(2) -0.019(2) 0.0046(19) -0.009(2)
C35 0.027(2) 0.044(3) 0.031(3) -0.020(2) 0.005(2) -0.001(2)
C36 0.023(2) 0.027(2) 0.028(2) -0.011(2) -0.0019(18) 0.0053(18)
C37 0.016(2) 0.027(2) 0.025(2) -0.0133(19) -0.0010(17) -0.0020(17)
C38 0.025(2) 0.025(2) 0.028(2) -0.0114(19) 0.0012(18) -0.0100(18)
C39 0.028(2) 0.035(3) 0.021(2) -0.012(2) -0.0027(18) -0.0064(19)
C40 0.029(2) 0.035(3) 0.030(2) -0.022(2) 0.002(2) -0.008(2)
C41 0.027(2) 0.026(2) 0.027(2) -0.0103(19) 0.0026(19) -0.0088(18)
C42 0.022(2) 0.028(2) 0.027(2) -0.012(2) -0.0015(18) -0.0065(18)
C43 0.026(2) 0.025(2) 0.022(2) -0.0119(19) -0.0013(18) -0.0050(18)
C44 0.027(2) 0.035(3) 0.022(2) -0.010(2) 0.0002(18) 0.000(2)
C45 0.028(3) 0.036(3) 0.030(3) -0.007(2) -0.001(2) -0.007(2)
C46 0.035(3) 0.022(2) 0.037(3) -0.004(2) -0.005(2) -0.005(2)
C47 0.033(3) 0.030(3) 0.044(3) -0.013(2) 0.004(2) 0.002(2)
C48 0.037(3) 0.023(2) 0.030(2) -0.010(2) 0.005(2) -0.005(2)
C49 0.022(2) 0.025(2) 0.017(2) -0.0086(18) -0.0025(17) 0.0026(17)
C50 0.024(2) 0.050(3) 0.030(3) -0.023(2) -0.0007(19) -0.007(2)
C51 0.036(3) 0.061(4) 0.032(3) -0.028(3) -0.005(2) 0.004(3)
C52 0.035(3) 0.053(3) 0.019(2) -0.010(2) -0.002(2) 0.012(2)
C53 0.040(3) 0.033(3) 0.028(3) -0.008(2) 0.010(2) 0.000(2)
C54 0.038(3) 0.032(3) 0.029(3) -0.014(2) 0.004(2) -0.007(2)

loop_
_atom_type_symbol
_atom_type_description
_atom_type_scat_dispersion_real
_atom_type_scat_dispersion_imag
_atom_type_scat_source
C C 0.0033 0.0016 'International Tables Vol C Tables 4.2.6.8 and 6.1.1.4'
H H 0.0000 0.0000 'International Tables Vol C Tables 4.2.6.8 and 6.1.1.4'
O O 0.0106 0.0060 'International Tables Vol C Tables 4.2.6.8 and 6.1.1.4'
F F 0.0171 0.0103 'International Tables Vol C Tables 4.2.6.8 and 6.1.1.4'
Si Si 0.0817 0.0704 'International Tables Vol C Tables 4.2.6.8 and 6.1.1.4'
P P 0.1023 0.0942 'International Tables Vol C Tables 4.2.6.8 and 6.1.1.4'

loop_
_geom_angle_atom_site_label_1
_geom_angle_atom_site_label_2
_geom_angle_atom_site_label_3
_geom_angle
_geom_angle_site_symmetry_1
_geom_angle_site_symmetry_3
F2 Si1 F4 179.34(15) . .
F2 Si1 F3 89.87(13) . .
F4 Si1 F3 90.47(13) . .
F2 Si1 F1 89.71(13) . .
F4 Si1 F1 89.94(13) . .
F3 Si1 F1 179.54(15) . .
F2 Si1 O1 90.50(13) . .
F4 Si1 O1 90.07(13) . .
F3 Si1 O1 89.09(13) . .
F1 Si1 O1 91.10(13) . .
F2 Si1 O2 89.58(13) . .
F4 Si1 O2 89.85(13) . .
F3 Si1 O2 90.85(13) . .
F1 Si1 O2 88.96(13) . .
O1 Si1 O2 179.90(14) . .
F6 Si2 F6 180.0(3) 2 .
F6 Si2 F5 89.76(12) 2 2
F6 Si2 F5 90.24(12) . 2
F6 Si2 F5 90.24(12) 2 .
F6 Si2 F5 89.76(12) . .
F5 Si2 F5 180.0(2) 2 .
F6 Si2 O3 90.16(12) 2 2
F6 Si2 O3 89.84(12) . 2
F5 Si2 O3 89.02(12) 2 2
F5 Si2 O3 90.98(12) . 2
F6 Si2 O3 89.84(12) 2 .
F6 Si2 O3 90.16(12) . .
F5 Si2 O3 90.98(12) 2 .
F5 Si2 O3 89.02(12) . .
O3 Si2 O3 180.00(18) 2 .
O1 P1 C13 112.79(18) . .
O1 P1 C1 105.88(17) . .
C13 P1 C1 108.20(19) . .
O1 P1 C7 114.33(18) . .
C13 P1 C7 107.82(19) . .
C1 P1 C7 107.53(19) . .
O2 P2 C31 112.41(17) . .
O2 P2 C19 105.81(17) . .
C31 P2 C19 108.42(19) . .
O2 P2 C25 114.01(18) . .
C31 P2 C25 108.46(19) . .
C19 P2 C25 107.5(2) . .
O3 P3 C43 113.15(18) . .
O3 P3 C49 113.96(18) . .
C43 P3 C49 107.7(2) . .
O3 P3 C37 106.12(17) . .
C43 P3 C37 107.6(2) . .
C49 P3 C37 108.0(2) . .
P1 O1 Si1 137.86(18) . .
P2 O2 Si1 138.66(18) . .
P3 O3 Si2 142.47(19) . .
C6 C1 C2 119.7(4) . .
C6 C1 P1 122.2(3) . .
C2 C1 P1 118.1(3) . .
C3 C2 C1 120.4(4) . .
C3 C2 H2 119.8 . .
C1 C2 H2 119.8 . .
C2 C3 C4 119.4(4) . .
C2 C3 H3 120.3 . .
C4 C3 H3 120.3 . .
C5 C4 C3 120.8(4) . .
C5 C4 H4 119.6 . .
C3 C4 H4 119.6 . .
C4 C5 C6 120.2(4) . .
C4 C5 H5 119.9 . .
C6 C5 H5 119.9 . .
C1 C6 C5 119.5(4) . .
C1 C6 H6 120.3 . .
C5 C6 H6 120.3 . .
C8 C7 C12 119.7(4) . .
C8 C7 P1 121.2(3) . .
C12 C7 P1 119.2(3) . .
C7 C8 C9 120.0(4) . .
C7 C8 H8 120.0 . .
C9 C8 H8 120.0 . .
C10 C9 C8 119.6(4) . .
C10 C9 H9 120.2 . .
C8 C9 H9 120.2 . .
C11 C10 C9 120.4(4) . .
C11 C10 H10 119.8 . .
C9 C10 H10 119.8 . .
C12 C11 C10 120.3(4) . .
C12 C11 H11 119.8 . .
C10 C11 H11 119.8 . .
C11 C12 C7 120.0(4) . .
C11 C12 H12 120.0 . .
C7 C12 H12 120.0 . .
C18 C13 C14 120.1(4) . .
C18 C13 P1 121.1(3) . .
C14 C13 P1 118.8(3) . .
C15 C14 C13 119.6(4) . .
C15 C14 H14 120.2 . .
C13 C14 H14 120.2 . .
C14 C15 C16 119.7(4) . .
C14 C15 H15 120.1 . .
C16 C15 H15 120.1 . .
C17 C16 C15 120.9(4) . .
C17 C16 H16 119.5 . .
C15 C16 H16 119.5 . .
C16 C17 C18 119.5(4) . .
C16 C17 H17 120.3 . .
C18 C17 H17 120.3 . .
C13 C18 C17 120.1(4) . .
C13 C18 H18 119.9 . .
C17 C18 H18 119.9 . .
C24 C19 C20 119.8(4) . .
C24 C19 P2 123.1(3) . .
C20 C19 P2 117.1(3) . .
C21 C20 C19 120.1(4) . .
C21 C20 H20 120.0 . .
C19 C20 H20 120.0 . .
C22 C21 C20 120.1(5) . .
C22 C21 H21 119.9 . .
C20 C21 H21 119.9 . .
C21 C22 C23 120.1(4) . .
C21 C22 H22 120.0 . .
C23 C22 H22 120.0 . .
C22 C23 C24 120.5(4) . .
C22 C23 H23 119.8 . .
C24 C23 H23 119.8 . .
C19 C24 C23 119.5(4) . .
C19 C24 H24 120.3 . .
C23 C24 H24 120.3 . .
C30 C25 C26 119.1(4) . .
C30 C25 P2 119.3(3) . .
C26 C25 P2 121.7(3) . .
C27 C26 C25 120.2(4) . .
C27 C26 H26 119.9 . .
C25 C26 H26 119.9 . .
C26 C27 C28 120.5(4) . .
C26 C27 H27 119.8 . .
C28 C27 H27 119.8 . .
C29 C28 C27 119.7(4) . .
C29 C28 H28 120.1 . .
C27 C28 H28 120.1 . .
C28 C29 C30 120.5(4) . .
C28 C29 H29 119.8 . .
C30 C29 H29 119.8 . .
C29 C30 C25 120.1(4) . .
C29 C30 H30 120.0 . .
C25 C30 H30 120.0 . .
C36 C31 C32 119.8(4) . .
C36 C31 P2 121.9(3) . .
C32 C31 P2 118.3(3) . .
C33 C32 C31 119.6(4) . .
C33 C32 H32 120.2 . .
C31 C32 H32 120.2 . .
C32 C33 C34 120.6(4) . .
C32 C33 H33 119.7 . .
C34 C33 H33 119.7 . .
C33 C34 C35 120.3(4) . .
C33 C34 H34 119.8 . .
C35 C34 H34 119.8 . .
C34 C35 C36 119.8(4) . .
C34 C35 H35 120.1 . .
C36 C35 H35 120.1 . .
C35 C36 C31 119.9(4) . .
C35 C36 H36 120.1 . .
C31 C36 H36 120.1 . .
C38 C37 C42 118.9(4) . .
C38 C37 P3 122.4(3) . .
C42 C37 P3 118.6(3) . .
C39 C38 C37 120.6(4) . .
C39 C38 H38 119.7 . .
C37 C38 H38 119.7 . .
C40 C39 C38 119.5(4) . .
C40 C39 H39 120.2 . .
C38 C39 H39 120.2 . .
C39 C40 C41 120.6(4) . .
C39 C40 H40 119.7 . .
C41 C40 H40 119.7 . .
C42 C41 C40 119.7(4) . .
C42 C41 H41 120.2 . .
C40 C41 H41 120.2 . .
C41 C42 C37 120.6(4) . .
C41 C42 H42 119.7 . .
C37 C42 H42 119.7 . .
C48 C43 C44 119.3(4) . .
C48 C43 P3 121.4(3) . .
C44 C43 P3 119.1(3) . .
C43 C44 C45 119.8(4) . .
C43 C44 H44 120.1 . .
C45 C44 H44 120.1 . .
C46 C45 C44 120.1(4) . .
C46 C45 H45 120.0 . .
C44 C45 H45 120.0 . .
C45 C46 C47 120.8(4) . .
C45 C46 H46 119.6 . .
C47 C46 H46 119.6 . .
C46 C47 C48 119.2(4) . .
C46 C47 H47 120.4 . .
C48 C47 H47 120.4 . .
C47 C48 C43 120.8(4) . .
C47 C48 H48 119.6 . .
C43 C48 H48 119.6 . .
C54 C49 C50 119.5(4) . .
C54 C49 P3 122.0(3) . .
C50 C49 P3 118.4(3) . .
C51 C50 C49 119.4(5) . .
C51 C50 H50 120.3 . .
C49 C50 H50 120.3 . .
C52 C51 C50 121.0(5) . .
C52 C51 H51 119.5 . .
C50 C51 H51 119.5 . .
C51 C52 C53 119.9(5) . .
C51 C52 H52 120.1 . .
C53 C52 H52 120.1 . .
C52 C53 C54 120.0(5) . .
C52 C53 H53 120.0 . .
C54 C53 H53 120.0 . .
C49 C54 C53 120.2(5) . .
C49 C54 H54 119.9 . .
C53 C54 H54 119.9 . .

loop_
_geom_bond_atom_site_label_1
_geom_bond_atom_site_label_2
_geom_bond_distance
_geom_bond_site_symmetry_2
Si1 F2 1.654(2) .
Si1 F4 1.659(2) .
Si1 F3 1.660(3) .
Si1 F1 1.667(2) .
Si1 O1 1.832(3) .
Si1 O2 1.842(3) .
Si2 F6 1.654(2) 2
Si2 F6 1.654(2) .
Si2 F5 1.657(2) 2
Si2 F5 1.657(2) .
Si2 O3 1.848(3) 2
Si2 O3 1.848(3) .
P1 O1 1.519(3) .
P1 C13 1.798(4) .
P1 C1 1.799(4) .
P1 C7 1.804(4) .
P2 O2 1.519(3) .
P2 C31 1.787(4) .
P2 C19 1.795(4) .
P2 C25 1.801(4) .
P3 O3 1.518(3) .
P3 C43 1.795(4) .
P3 C49 1.795(4) .
P3 C37 1.797(4) .
C1 C6 1.392(6) .
C1 C2 1.400(6) .
C2 C3 1.383(6) .
C2 H2 0.9500 .
C3 C4 1.385(6) .
C3 H3 0.9500 .
C4 C5 1.378(6) .
C4 H4 0.9500 .
C5 C6 1.391(6) .
C5 H5 0.9500 .
C6 H6 0.9500 .
C7 C8 1.389(6) .
C7 C12 1.399(6) .
C8 C9 1.396(6) .
C8 H8 0.9500 .
C9 C10 1.386(6) .
C9 H9 0.9500 .
C10 C11 1.382(6) .
C10 H10 0.9500 .
C11 C12 1.380(6) .
C11 H11 0.9500 .
C12 H12 0.9500 .
C13 C18 1.386(6) .
C13 C14 1.395(6) .
C14 C15 1.384(6) .
C14 H14 0.9500 .
C15 C16 1.389(7) .
C15 H15 0.9500 .
C16 C17 1.377(7) .
C16 H16 0.9500 .
C17 C18 1.388(6) .
C17 H17 0.9500 .
C18 H18 0.9500 .
C19 C24 1.387(6) .
C19 C20 1.398(6) .
C20 C21 1.384(6) .
C20 H20 0.9500 .
C21 C22 1.378(7) .
C21 H21 0.9500 .
C22 C23 1.386(7) .
C22 H22 0.9500 .
C23 C24 1.391(6) .
C23 H23 0.9500 .
C24 H24 0.9500 .
C25 C30 1.394(6) .
C25 C26 1.401(6) .
C26 C27 1.376(6) .
C26 H26 0.9500 .
C27 C28 1.392(7) .
C27 H27 0.9500 .
C28 C29 1.375(7) .
C28 H28 0.9500 .
C29 C30 1.390(6) .
C29 H29 0.9500 .
C30 H30 0.9500 .
C31 C36 1.396(6) .
C31 C32 1.398(6) .
C32 C33 1.378(6) .
C32 H32 0.9500 .
C33 C34 1.381(6) .
C33 H33 0.9500 .
C34 C35 1.383(7) .
C34 H34 0.9500 .
C35 C36 1.387(6) .
C35 H35 0.9500 .
C36 H36 0.9500 .
C37 C38 1.395(6) .
C37 C42 1.401(6) .
C38 C39 1.393(6) .
C38 H38 0.9500 .
C39 C40 1.377(6) .
C39 H39 0.9500 .
C40 C41 1.400(6) .
C40 H40 0.9500 .
C41 C42 1.375(6) .
C41 H41 0.9500 .
C42 H42 0.9500 .
C43 C48 1.387(6) .
C43 C44 1.389(6) .
C44 C45 1.390(6) .
C44 H44 0.9500 .
C45 C46 1.371(7) .
C45 H45 0.9500 .
C46 C47 1.384(7) .
C46 H46 0.9500 .
C47 C48 1.384(6) .
C47 H47 0.9500 .
C48 H48 0.9500 .
C49 C54 1.385(6) .
C49 C50 1.404(6) .
C50 C51 1.382(7) .
C50 H50 0.9500 .
C51 C52 1.381(8) .
C51 H51 0.9500 .
C52 C53 1.380(8) .
C52 H52 0.9500 .
C53 C54 1.397(6) .
C53 H53 0.9500 .
C54 H54 0.9500 .
